data_7155733
loop_
_publ_author_name
'Erker, Gerhard'
'Wang, Tongdao'
'Kohrt, Sonja'
'Daniliuc, Constantin Gabriel'
'Kehr, Gerald'

_publ_section_title
;
 Borata-Wittig Olefination Reactions of Ketones, Carboxylic Esters and
 Amides with Bis(pentafluorophenyl)borata-alkene Reagents
;
_journal_name_full 'Org. Biomol. Chem.'
_journal_paper_doi 10.1039/C7OB01591G
_journal_year 2017
_chemical_formula_sum 'C47.5 H55 B Cl3 F10 Li N2 O'
_chemical_formula_weight 984.03
_space_group_crystal_system triclinic
_space_group_IT_number 2
_space_group_name_Hall '-P 1'
_space_group_name_H-M_alt 'P -1'
_symmetry_space_group_name_Hall '-P 1'
_symmetry_space_group_name_H-M 'P -1'
_atom_sites_solution_hydrogens mixed
_audit_update_record
;
2017-05-10 deposited with the CCDC.
2017-06-30 downloaded from the CCDC.
;
_cell_angle_alpha 74.8320(10)
_cell_angle_beta 84.5700(10)
_cell_angle_gamma 84.5730(10)
_cell_formula_units_Z 2
_cell_length_a 11.5212(4)
_cell_length_b 12.3482(4)
_cell_length_c 17.2949(6)
_cell_measurement_reflns_used 9984
_cell_measurement_temperature 100.(2)
_cell_measurement_theta_max 27.4508
_cell_measurement_theta_min 2.3455
_cell_volume 2357.86(14)
_computing_cell_refinement 'SAINT V8.34A (Bruker AXS Inc., 2013)'
_computing_data_collection
;
APEX2 v.2014.1-1 (Bruker AXS Inc., 2014)

;
_computing_data_reduction 'SAINT V8.34A (Bruker AXS Inc., 2013)'
_computing_molecular_graphics 'XP (Sheldrick, 2014)'
_computing_publication_material 'SHELXL-2014 (Sheldrick, 2014)'
_computing_structure_refinement 'SHELXL-2014 (Sheldrick, 2014)'
_computing_structure_solution 'SHELXL-2014 (Sheldrick, 2014)'
_diffrn_ambient_temperature 100.(2)
_diffrn_detector_area_resol_mean 10.4167
_diffrn_measured_fraction_theta_full 0.999
_diffrn_measured_fraction_theta_max 0.999
_diffrn_measurement_device_type 'Bruker D8 Venture PHOTON 100 CMOS'
_diffrn_measurement_method 'omega and phi scans'
_diffrn_radiation_monochromator 'MX mirror'
_diffrn_radiation_type 'Mo K\a'
_diffrn_radiation_wavelength 0.71073
_diffrn_reflns_av_R_equivalents 0.0424
_diffrn_reflns_av_unetI/netI 0.0334
_diffrn_reflns_limit_h_max 13
_diffrn_reflns_limit_h_min -13
_diffrn_reflns_limit_k_max 14
_diffrn_reflns_limit_k_min -14
_diffrn_reflns_limit_l_max 20
_diffrn_reflns_limit_l_min -20
_diffrn_reflns_number 36440
_diffrn_reflns_theta_full 25.35
_diffrn_reflns_theta_max 25.35
_diffrn_reflns_theta_min 2.23
_diffrn_source 'Mo ImS'
_diffrn_source_type 'micro focus tube'
_exptl_absorpt_coefficient_mu 0.272
_exptl_absorpt_correction_T_max 0.97
_exptl_absorpt_correction_T_min 0.92
_exptl_absorpt_correction_type multi-scan
_exptl_absorpt_process_details
;
Bruker AXS (2014). SADABS, Version 2014/2, Bruker AXS Inc., Madison, Wisconsin,
USA.
;
_exptl_crystal_colour colourless
_exptl_crystal_density_diffrn 1.386
_exptl_crystal_density_method 'not measured'
_exptl_crystal_description prism
_exptl_crystal_F_000 1022
_exptl_crystal_size_max 0.309
_exptl_crystal_size_mid 0.137
_exptl_crystal_size_min 0.124
_refine_diff_density_max 0.303
_refine_diff_density_min -0.386
_refine_ls_extinction_method none
_refine_ls_goodness_of_fit_ref 1.040
_refine_ls_hydrogen_treatment mixed
_refine_ls_matrix_type full
_refine_ls_number_parameters 616
_refine_ls_number_reflns 8628
_refine_ls_number_restraints 18
_refine_ls_restrained_S_all 1.040
_refine_ls_R_factor_all 0.0563
_refine_ls_R_factor_gt 0.0396
_refine_ls_shift/su_max 0.001
_refine_ls_shift/su_mean 0.000
_refine_ls_structure_factor_coef Fsqd
_refine_ls_weighting_details 'w=1/[\s^2^(Fo^2^)+(0.0353P)^2^+1.6722P] where P=(Fo^2^+2Fc^2^)/3'
_refine_ls_weighting_scheme calc
_refine_ls_wR_factor_gt 0.0862
_refine_ls_wR_factor_ref 0.0938
_reflns_number_gt 6865
_reflns_number_total 8628
_reflns_threshold_expression 'I > 2\s(I)'
_cod_data_source_file c7ob01591g2.cif
_cod_data_source_block erk8162
_cod_original_formula_sum 'C47.50 H55 B Cl3 F10 Li N2 O'
_cod_database_code 7155733

loop_
_space_group_symop_operation_xyz
'x, y, z'
'-x, -y, -z'

loop_
_atom_site_type_symbol
_atom_site_label
_atom_site_fract_x
_atom_site_fract_y
_atom_site_fract_z
_atom_site_U_iso_or_equiv
_atom_site_adp_type
_atom_site_calc_flag
_atom_site_refinement_flags_adp
_atom_site_refinement_flags_occupancy
_atom_site_refinement_flags_posn
_atom_site_occupancy
_atom_site_disorder_assembly
_atom_site_disorder_group
B B1 0.27829(18) 0.58994(17) 0.26235(12) 0.0114(4) Uani d . . . 1 . .
Li Li1 0.1873(3) 0.3799(3) 0.25826(19) 0.0179(7) Uani d . . . 1 . .
O O1 0.30086(10) 0.46283(10) 0.27730(7) 0.0114(3) Uani d . . . 1 . .
N N1 0.69582(13) 0.74444(12) 0.17725(9) 0.0140(3) Uani d . . . 1 . .
N N2 0.13858(14) 0.21833(13) 0.28221(10) 0.0158(3) Uani d . . . 1 . .
H H2 0.1466(18) 0.1904(18) 0.3341(14) 0.022(6) Uiso d . . . 1 . .
C C1 0.62264(15) 0.66088(15) 0.23265(11) 0.0155(4) Uani d . . . 1 . .
H H1A 0.6226 0.6708 0.2876 0.019 Uiso calc U . R 1 . .
H H1B 0.658 0.5844 0.2333 0.019 Uiso calc U . R 1 . .
C C2 0.49620(15) 0.66997(15) 0.21004(11) 0.0145(4) Uani d . . . 1 . .
H H2A 0.4656 0.7497 0.1993 0.017 Uiso calc U . R 1 . .
H H2B 0.4951 0.6458 0.1599 0.017 Uiso calc U . R 1 . .
C C3 0.41560(15) 0.59904(14) 0.27511(10) 0.0114(4) Uani d . . . 1 . .
H H3 0.4212 0.6188 0.3271 0.014 Uiso calc U . R 1 . .
C C4 0.42388(15) 0.46694(15) 0.29022(10) 0.0120(4) Uani d . . . 1 . .
C C11 0.73006(16) 0.83246(16) 0.21429(11) 0.0169(4) Uani d . . . 1 . .
C C12 0.79498(17) 0.92132(16) 0.14979(12) 0.0195(4) Uani d . . . 1 . .
H H12A 0.7386 0.9656 0.1117 0.023 Uiso calc U . R 1 . .
H H12B 0.8266 0.9735 0.1759 0.023 Uiso calc U . R 1 . .
C C13 0.89473(16) 0.87064(16) 0.10317(11) 0.0200(4) Uani d . . . 1 . .
H H13A 0.9319 0.9309 0.0613 0.024 Uiso calc U . R 1 . .
H H13B 0.9547 0.8303 0.1399 0.024 Uiso calc U . R 1 . .
C C14 0.84530(16) 0.78960(16) 0.06461(11) 0.0189(4) Uani d . . . 1 . .
H H14A 0.9095 0.7565 0.0338 0.023 Uiso calc U . R 1 . .
H H14B 0.7884 0.8319 0.0262 0.023 Uiso calc U . R 1 . .
C C15 0.78453(16) 0.69411(16) 0.12570(11) 0.0173(4) Uani d . . . 1 . .
C C16 0.61869(18) 0.89361(17) 0.24316(12) 0.0236(5) Uani d . . . 1 . .
H H16A 0.5676 0.9209 0.1988 0.035 Uiso calc U . R 1 . .
H H16B 0.6397 0.9575 0.2614 0.035 Uiso calc U . R 1 . .
H H16C 0.5777 0.8415 0.2877 0.035 Uiso calc U . R 1 . .
C C17 0.80657(18) 0.78740(17) 0.28645(11) 0.0230(5) Uani d . . . 1 . .
H H17A 0.7712 0.7232 0.3242 0.034 Uiso calc U . R 1 . .
H H17B 0.8118 0.847 0.3136 0.034 Uiso calc U . R 1 . .
H H17C 0.8851 0.7634 0.2672 0.034 Uiso calc U . R 1 . .
C C18 0.72100(18) 0.63256(18) 0.07777(13) 0.0243(5) Uani d . . . 1 . .
H H18A 0.6885 0.5657 0.1143 0.036 Uiso calc U . R 1 . .
H H18B 0.7763 0.6097 0.0373 0.036 Uiso calc U . R 1 . .
H H18C 0.6576 0.6829 0.0511 0.036 Uiso calc U . R 1 . .
C C19 0.87727(17) 0.60923(17) 0.17205(13) 0.0260(5) Uani d . . . 1 . .
H H19A 0.932 0.6499 0.192 0.039 Uiso calc U . R 1 . .
H H19B 0.9201 0.5674 0.136 0.039 Uiso calc U . R 1 . .
H H19C 0.8385 0.5567 0.2175 0.039 Uiso calc U . R 1 . .
C C21 0.23096(15) 0.64996(15) 0.17296(10) 0.0118(4) Uani d . . . 1 . .
C C22 0.18574(15) 0.59816(15) 0.12185(11) 0.0131(4) Uani d . . . 1 . .
F F22 0.17244(9) 0.48412(8) 0.14512(6) 0.0171(2) Uani d . . . 1 . .
C C23 0.14849(16) 0.65254(16) 0.04695(11) 0.0155(4) Uani d . . . 1 . .
F F23 0.10491(10) 0.59571(9) 0.00113(6) 0.0231(3) Uani d . . . 1 . .
C C24 0.15400(16) 0.76759(16) 0.02034(10) 0.0161(4) Uani d . . . 1 . .
F F24 0.11723(10) 0.82354(9) -0.05172(6) 0.0235(3) Uani d . . . 1 . .
C C25 0.19541(15) 0.82490(15) 0.06933(11) 0.0148(4) Uani d . . . 1 . .
F F25 0.19777(10) 0.93764(9) 0.04563(6) 0.0210(3) Uani d . . . 1 . .
C C26 0.23200(15) 0.76587(15) 0.14312(10) 0.0128(4) Uani d . . . 1 . .
F F26 0.26865(9) 0.82721(8) 0.18931(6) 0.0172(2) Uani d . . . 1 . .
C C31 0.17749(15) 0.62064(14) 0.32860(10) 0.0118(4) Uani d . . . 1 . .
C C32 0.07754(16) 0.56194(15) 0.34766(10) 0.0133(4) Uani d . . . 1 . .
F F32 0.06468(9) 0.47970(9) 0.30921(6) 0.0175(2) Uani d . . . 1 . .
C C33 -0.01330(16) 0.57998(16) 0.40172(11) 0.0166(4) Uani d . . . 1 . .
F F33 -0.10769(9) 0.51890(9) 0.41610(7) 0.0239(3) Uani d . . . 1 . .
C C34 -0.00681(17) 0.66348(16) 0.44022(11) 0.0191(4) Uani d . . . 1 . .
F F34 -0.09325(10) 0.68381(10) 0.49356(7) 0.0298(3) Uani d . . . 1 . .
C C35 0.08980(17) 0.72625(16) 0.42339(11) 0.0178(4) Uani d . . . 1 . .
F F35 0.09617(11) 0.80931(10) 0.46000(7) 0.0277(3) Uani d . . . 1 . .
C C36 0.17890(16) 0.70380(15) 0.36915(10) 0.0137(4) Uani d . . . 1 . .
F F36 0.27106(9) 0.76834(9) 0.35698(6) 0.0182(2) Uani d . . . 1 . .
C C41 0.44852(16) 0.40699(15) 0.37662(10) 0.0134(4) Uani d . . . 1 . .
C C42 0.55024(17) 0.42550(16) 0.40782(11) 0.0203(4) Uani d . . . 1 . .
H H42 0.6019 0.4776 0.3754 0.024 Uiso calc U . R 1 . .
C C43 0.57717(18) 0.36933(17) 0.48507(12) 0.0231(5) Uani d . . . 1 . .
H H43 0.647 0.3826 0.5052 0.028 Uiso calc U . R 1 . .
C C44 0.50203(18) 0.29360(16) 0.53311(11) 0.0214(4) Uani d . . . 1 . .
H H44 0.5208 0.254 0.5859 0.026 Uiso calc U . R 1 . .
C C45 0.40007(18) 0.27615(17) 0.50393(11) 0.0224(4) Uani d . . . 1 . .
H H45 0.3477 0.2254 0.5371 0.027 Uiso calc U . R 1 . .
C C46 0.37327(16) 0.33257(16) 0.42595(11) 0.0168(4) Uani d . . . 1 . .
H H46 0.3027 0.3199 0.4064 0.02 Uiso calc U . R 1 . .
C C51 0.49785(15) 0.41304(15) 0.22986(11) 0.0136(4) Uani d . . . 1 . .
C C52 0.46739(16) 0.43817(16) 0.15034(11) 0.0172(4) Uani d . . . 1 . .
H H52 0.4065 0.4945 0.1334 0.021 Uiso calc U . R 1 . .
C C53 0.52381(18) 0.38293(18) 0.09567(12) 0.0248(5) Uani d . . . 1 . .
H H53 0.5016 0.4017 0.042 0.03 Uiso calc U . R 1 . .
C C54 0.61279(19) 0.30013(19) 0.11933(14) 0.0300(5) Uani d . . . 1 . .
H H54 0.6511 0.2613 0.0823 0.036 Uiso calc U . R 1 . .
C C55 0.64504(18) 0.27479(18) 0.19714(13) 0.0277(5) Uani d . . . 1 . .
H H55 0.7061 0.2184 0.2136 0.033 Uiso calc U . R 1 . .
C C56 0.58918(16) 0.33080(17) 0.25184(12) 0.0204(4) Uani d . . . 1 . .
H H56 0.6134 0.3129 0.305 0.024 Uiso calc U . R 1 . .
C C61 0.23262(18) 0.15134(17) 0.24403(13) 0.0243(5) Uani d . . . 1 . .
C C62 0.2012(2) 0.02924(19) 0.25865(19) 0.0454(7) Uani d . . . 1 . .
H H62A 0.2596 -0.0106 0.2281 0.055 Uiso calc U . R 1 . .
H H62B 0.2052 -0.0088 0.3164 0.055 Uiso calc U . R 1 . .
C C63 0.0797(2) 0.0208(2) 0.23374(18) 0.0440(7) Uani d . . . 1 . .
H H63A 0.0758 0.0551 0.1754 0.053 Uiso calc U . R 1 . .
H H63B 0.063 -0.0593 0.2448 0.053 Uiso calc U . R 1 . .
C C64 -0.00996(19) 0.08132(17) 0.28039(14) 0.0272(5) Uani d . . . 1 . .
H H64A -0.0106 0.0413 0.3381 0.033 Uiso calc U . R 1 . .
H H64B -0.0883 0.0783 0.2623 0.033 Uiso calc U . R 1 . .
C C65 0.01299(17) 0.20493(16) 0.27066(12) 0.0201(4) Uani d . . . 1 . .
C C66 0.34362(18) 0.15149(18) 0.28560(16) 0.0333(5) Uani d . . . 1 . .
H H66A 0.3678 0.2285 0.2737 0.05 Uiso calc U . R 1 . .
H H66B 0.4059 0.1035 0.266 0.05 Uiso calc U . R 1 . .
H H66C 0.3284 0.1226 0.3438 0.05 Uiso calc U . R 1 . .
C C67 0.2557(2) 0.2071(2) 0.15480(14) 0.0370(6) Uani d . . . 1 . .
H H67A 0.189 0.1997 0.1259 0.056 Uiso calc U . R 1 . .
H H67B 0.3264 0.1704 0.1337 0.056 Uiso calc U . R 1 . .
H H67C 0.2667 0.287 0.1475 0.056 Uiso calc U . R 1 . .
C C68 -0.0620(2) 0.2466(2) 0.33609(14) 0.0341(6) Uani d . . . 1 . .
H H68A -0.0362 0.2054 0.3889 0.051 Uiso calc U . R 1 . .
H H68B -0.1441 0.2341 0.3332 0.051 Uiso calc U . R 1 . .
H H68C -0.0541 0.3272 0.3282 0.051 Uiso calc U . R 1 . .
C C69 -0.0202(2) 0.2792(2) 0.18927(14) 0.0345(6) Uani d . . . 1 . .
H H69A 0.0041 0.3553 0.1827 0.052 Uiso calc U . R 1 . .
H H69B -0.1051 0.2825 0.1865 0.052 Uiso calc U . R 1 . .
H H69C 0.0189 0.2476 0.1464 0.052 Uiso calc U . R 1 . .
C C71 0.3095(2) 0.9486(2) 0.50860(15) 0.0449(7) Uani d . . . 1 . .
H H71A 0.2863 0.8742 0.5068 0.054 Uiso calc U . R 1 . .
H H71B 0.364 0.9758 0.4611 0.054 Uiso calc U . R 1 . .
Cl Cl1 0.38128(6) 0.93351(6) 0.59561(4) 0.04923(18) Uani d . . . 1 . .
Cl Cl2 0.18397(5) 1.04344(5) 0.50370(4) 0.03962(15) Uani d . . . 1 . .
C C72 0.4957(4) 0.9449(4) 0.0476(3) 0.0288(10) Uani d U P . 0.5 A -1
H H72A 0.4285 0.9359 0.0884 0.035 Uiso calc U P R 0.5 A -1
H H72B 0.5665 0.9089 0.0748 0.035 Uiso calc U P R 0.5 A -1
Cl Cl3 0.47147(14) 0.87648(15) -0.02710(10) 0.0332(3) Uani d U P . 0.5 A -1
Cl Cl4 0.51306(18) 1.08725(15) 0.00685(14) 0.0551(6) Uani d U P . 0.5 A -1

loop_
_atom_site_aniso_label
_atom_site_aniso_U_11
_atom_site_aniso_U_22
_atom_site_aniso_U_33
_atom_site_aniso_U_12
_atom_site_aniso_U_13
_atom_site_aniso_U_23
B1 0.0128(10) 0.0087(10) 0.0123(10) -0.0012(8) -0.0008(8) -0.0022(8)
Li1 0.0162(16) 0.0144(16) 0.0239(17) -0.0034(13) -0.0030(13) -0.0048(13)
O1 0.0079(6) 0.0097(6) 0.0161(6) -0.0004(5) -0.0019(5) -0.0020(5)
N1 0.0116(8) 0.0134(8) 0.0150(8) -0.0045(6) 0.0005(6) 0.0003(6)
N2 0.0183(9) 0.0146(8) 0.0159(8) -0.0044(7) -0.0012(7) -0.0050(7)
C1 0.0139(9) 0.0136(9) 0.0165(9) -0.0031(7) -0.0020(7) 0.0017(7)
C2 0.0112(9) 0.0124(9) 0.0182(9) -0.0026(7) -0.0023(7) 0.0001(7)
C3 0.0118(9) 0.0089(9) 0.0133(9) -0.0009(7) -0.0023(7) -0.0021(7)
C4 0.0079(9) 0.0116(9) 0.0160(9) -0.0022(7) -0.0037(7) -0.0012(7)
C11 0.0160(10) 0.0163(10) 0.0174(9) -0.0058(8) -0.0019(8) -0.0006(8)
C12 0.0175(10) 0.0162(10) 0.0224(10) -0.0067(8) -0.0026(8) 0.0017(8)
C13 0.0140(10) 0.0195(10) 0.0216(10) -0.0060(8) -0.0014(8) 0.0051(8)
C14 0.0131(10) 0.0226(11) 0.0178(10) -0.0018(8) 0.0014(8) -0.0001(8)
C15 0.0120(9) 0.0173(10) 0.0203(10) -0.0014(8) -0.0002(8) -0.0008(8)
C16 0.0244(11) 0.0178(10) 0.0273(11) -0.0049(8) 0.0047(9) -0.0045(9)
C17 0.0237(11) 0.0260(11) 0.0184(10) -0.0096(9) -0.0049(8) -0.0002(8)
C18 0.0208(11) 0.0251(11) 0.0288(11) -0.0040(9) 0.0036(9) -0.0113(9)
C19 0.0166(10) 0.0198(11) 0.0355(12) 0.0004(8) 0.0000(9) 0.0025(9)
C21 0.0074(8) 0.0132(9) 0.0136(9) -0.0003(7) 0.0005(7) -0.0019(7)
C22 0.0112(9) 0.0106(9) 0.0162(9) -0.0020(7) 0.0003(7) -0.0009(7)
F22 0.0210(6) 0.0116(5) 0.0195(5) -0.0041(4) -0.0049(4) -0.0033(4)
C23 0.0132(9) 0.0203(10) 0.0152(9) -0.0019(8) -0.0007(7) -0.0083(8)
F23 0.0298(7) 0.0247(6) 0.0182(6) -0.0041(5) -0.0089(5) -0.0080(5)
C24 0.0134(9) 0.0214(10) 0.0103(9) 0.0007(8) -0.0007(7) 0.0008(8)
F24 0.0282(6) 0.0252(6) 0.0132(5) -0.0015(5) -0.0073(5) 0.0037(5)
C25 0.0122(9) 0.0106(9) 0.0184(9) 0.0006(7) 0.0015(7) 0.0006(7)
F25 0.0257(6) 0.0113(5) 0.0223(6) -0.0008(5) -0.0043(5) 0.0028(4)
C26 0.0090(9) 0.0153(9) 0.0148(9) -0.0004(7) -0.0001(7) -0.0056(7)
F26 0.0210(6) 0.0126(5) 0.0191(5) -0.0013(4) -0.0056(4) -0.0046(4)
C31 0.0124(9) 0.0104(9) 0.0109(8) 0.0017(7) -0.0046(7) 0.0010(7)
C32 0.0160(9) 0.0096(9) 0.0141(9) 0.0014(7) -0.0043(7) -0.0022(7)
F32 0.0137(5) 0.0160(6) 0.0252(6) -0.0037(4) -0.0006(4) -0.0087(5)
C33 0.0125(9) 0.0161(10) 0.0172(9) 0.0001(8) -0.0010(7) 0.0021(8)
F33 0.0140(6) 0.0260(6) 0.0290(6) -0.0053(5) 0.0053(5) -0.0034(5)
C34 0.0183(10) 0.0225(11) 0.0129(9) 0.0048(8) 0.0036(8) -0.0020(8)
F34 0.0261(7) 0.0372(7) 0.0247(6) 0.0026(5) 0.0104(5) -0.0116(5)
C35 0.0254(11) 0.0154(10) 0.0140(9) 0.0037(8) -0.0051(8) -0.0066(8)
F35 0.0356(7) 0.0270(7) 0.0258(6) -0.0007(5) 0.0010(5) -0.0177(5)
C36 0.0145(9) 0.0113(9) 0.0140(9) -0.0008(7) -0.0040(7) 0.0002(7)
F36 0.0203(6) 0.0149(6) 0.0216(6) -0.0043(4) -0.0031(4) -0.0069(4)
C41 0.0159(9) 0.0101(9) 0.0140(9) 0.0021(7) -0.0024(7) -0.0033(7)
C42 0.0209(10) 0.0173(10) 0.0205(10) -0.0066(8) -0.0053(8) 0.0022(8)
C43 0.0251(11) 0.0221(11) 0.0226(10) -0.0028(9) -0.0129(9) -0.0019(9)
C44 0.0303(11) 0.0193(10) 0.0131(9) 0.0000(9) -0.0057(8) -0.0008(8)
C45 0.0255(11) 0.0229(11) 0.0163(10) -0.0044(9) 0.0013(8) -0.0006(8)
C46 0.0156(10) 0.0191(10) 0.0155(9) -0.0010(8) -0.0010(7) -0.0040(8)
C51 0.0104(9) 0.0119(9) 0.0186(9) -0.0044(7) 0.0013(7) -0.0037(7)
C52 0.0141(9) 0.0184(10) 0.0194(10) -0.0037(8) 0.0013(8) -0.0055(8)
C53 0.0242(11) 0.0290(12) 0.0228(10) -0.0072(9) 0.0063(9) -0.0104(9)
C54 0.0239(11) 0.0293(12) 0.0385(13) -0.0035(9) 0.0153(10) -0.0176(10)
C55 0.0166(10) 0.0247(11) 0.0393(13) 0.0037(9) 0.0056(9) -0.0085(10)
C56 0.0129(10) 0.0216(10) 0.0251(10) -0.0007(8) 0.0006(8) -0.0040(8)
C61 0.0204(11) 0.0167(10) 0.0392(12) -0.0027(8) 0.0021(9) -0.0141(9)
C62 0.0304(13) 0.0196(12) 0.094(2) -0.0033(10) 0.0005(13) -0.0286(13)
C63 0.0335(14) 0.0294(13) 0.083(2) -0.0107(11) 0.0025(13) -0.0378(14)
C64 0.0247(11) 0.0218(11) 0.0390(13) -0.0102(9) -0.0013(9) -0.0117(10)
C65 0.0182(10) 0.0190(10) 0.0253(10) -0.0061(8) -0.0004(8) -0.0086(8)
C66 0.0188(11) 0.0207(11) 0.0593(16) -0.0002(9) -0.0076(10) -0.0069(11)
C67 0.0287(13) 0.0541(16) 0.0376(13) -0.0111(11) 0.0109(10) -0.0301(12)
C68 0.0263(12) 0.0367(13) 0.0464(14) -0.0160(10) 0.0136(10) -0.0236(11)
C69 0.0236(12) 0.0375(14) 0.0396(13) -0.0076(10) -0.0137(10) 0.0008(11)
C71 0.0506(16) 0.0465(16) 0.0393(14) 0.0137(13) -0.0162(12) -0.0153(12)
Cl1 0.0643(5) 0.0450(4) 0.0373(3) -0.0001(3) -0.0210(3) -0.0038(3)
Cl2 0.0389(3) 0.0356(3) 0.0414(3) 0.0009(3) -0.0029(3) -0.0058(3)
C72 0.034(2) 0.031(2) 0.028(2) -0.0025(19) -0.0073(19) -0.016(2)
Cl3 0.0269(7) 0.0459(11) 0.0327(7) 0.0061(7) -0.0076(5) -0.0213(7)
Cl4 0.0452(10) 0.0318(10) 0.0881(18) -0.0069(7) 0.0065(10) -0.0176(9)

loop_
_atom_type_symbol
_atom_type_description
_atom_type_scat_dispersion_real
_atom_type_scat_dispersion_imag
_atom_type_scat_source
C C 0.0033 0.0016 'International Tables Vol C Tables 4.2.6.8 and 6.1.1.4'
H H 0.0000 0.0000 'International Tables Vol C Tables 4.2.6.8 and 6.1.1.4'
Li Li -0.0003 0.0001 'International Tables Vol C Tables 4.2.6.8 and 6.1.1.4'
B B 0.0013 0.0007 'International Tables Vol C Tables 4.2.6.8 and 6.1.1.4'
N N 0.0061 0.0033 'International Tables Vol C Tables 4.2.6.8 and 6.1.1.4'
F F 0.0171 0.0103 'International Tables Vol C Tables 4.2.6.8 and 6.1.1.4'
Cl Cl 0.1484 0.1585 'International Tables Vol C Tables 4.2.6.8 and 6.1.1.4'
O O 0.0106 0.0060 'International Tables Vol C Tables 4.2.6.8 and 6.1.1.4'

loop_
_geom_angle_atom_site_label_1
_geom_angle_atom_site_label_2
_geom_angle_atom_site_label_3
_geom_angle
O1 B1 C3 89.51(13)
O1 B1 C31 110.20(14)
C3 B1 C31 118.81(15)
O1 B1 C21 112.75(14)
C3 B1 C21 117.86(14)
C31 B1 C21 106.70(14)
O1 Li1 N2 141.98(18)
O1 Li1 F22 91.05(14)
N2 Li1 F22 119.29(16)
O1 Li1 F32 88.10(14)
N2 Li1 F32 111.09(15)
F22 Li1 F32 92.36(13)
C4 O1 B1 92.30(12)
C4 O1 Li1 147.14(14)
B1 O1 Li1 119.44(14)
C1 N1 C15 113.41(14)
C1 N1 C11 113.45(14)
C15 N1 C11 119.25(14)
C61 N2 C65 117.78(15)
C61 N2 Li1 107.72(15)
C65 N2 Li1 116.52(15)
C61 N2 H2 102.9(14)
C65 N2 H2 105.5(14)
Li1 N2 H2 104.7(14)
N1 C1 C2 113.53(14)
N1 C1 H1A 108.9
C2 C1 H1A 108.9
N1 C1 H1B 108.9
C2 C1 H1B 108.9
H1A C1 H1B 107.7
C3 C2 C1 113.35(14)
C3 C2 H2A 108.9
C1 C2 H2A 108.9
C3 C2 H2B 108.9
C1 C2 H2B 108.9
H2A C2 H2B 107.7
C2 C3 C4 120.29(15)
C2 C3 B1 122.09(14)
C4 C3 B1 84.15(12)
C2 C3 H3 109.3
C4 C3 H3 109.3
B1 C3 H3 109.3
O1 C4 C41 110.58(14)
O1 C4 C51 107.69(13)
C41 C4 C51 111.83(14)
O1 C4 C3 94.03(12)
C41 C4 C3 112.14(14)
C51 C4 C3 118.90(14)
N1 C11 C16 108.78(15)
N1 C11 C12 109.31(15)
C16 C11 C12 106.59(15)
N1 C11 C17 114.86(15)
C16 C11 C17 107.97(16)
C12 C11 C17 109.01(15)
C13 C12 C11 113.15(16)
C13 C12 H12A 108.9
C11 C12 H12A 108.9
C13 C12 H12B 108.9
C11 C12 H12B 108.9
H12A C12 H12B 107.8
C14 C13 C12 108.33(15)
C14 C13 H13A 110.0
C12 C13 H13A 110.0
C14 C13 H13B 110.0
C12 C13 H13B 110.0
H13A C13 H13B 108.4
C13 C14 C15 113.26(16)
C13 C14 H14A 108.9
C15 C14 H14A 108.9
C13 C14 H14B 108.9
C15 C14 H14B 108.9
H14A C14 H14B 107.7
N1 C15 C18 108.53(15)
N1 C15 C14 108.66(15)
C18 C15 C14 107.08(16)
N1 C15 C19 114.77(16)
C18 C15 C19 107.82(17)
C14 C15 C19 109.71(15)
C11 C16 H16A 109.5
C11 C16 H16B 109.5
H16A C16 H16B 109.5
C11 C16 H16C 109.5
H16A C16 H16C 109.5
H16B C16 H16C 109.5
C11 C17 H17A 109.5
C11 C17 H17B 109.5
H17A C17 H17B 109.5
C11 C17 H17C 109.5
H17A C17 H17C 109.5
H17B C17 H17C 109.5
C15 C18 H18A 109.5
C15 C18 H18B 109.5
H18A C18 H18B 109.5
C15 C18 H18C 109.5
H18A C18 H18C 109.5
H18B C18 H18C 109.5
C15 C19 H19A 109.5
C15 C19 H19B 109.5
H19A C19 H19B 109.5
C15 C19 H19C 109.5
H19A C19 H19C 109.5
H19B C19 H19C 109.5
C22 C21 C26 113.23(16)
C22 C21 B1 127.36(15)
C26 C21 B1 119.39(15)
F22 C22 C21 120.09(15)
F22 C22 C23 114.94(15)
C21 C22 C23 124.96(16)
C22 F22 Li1 126.66(13)
F23 C23 C24 120.07(16)
F23 C23 C22 121.13(16)
C24 C23 C22 118.78(17)
F24 C24 C25 120.30(16)
F24 C24 C23 120.48(17)
C25 C24 C23 119.20(16)
F25 C25 C26 120.58(16)
F25 C25 C24 120.13(16)
C26 C25 C24 119.28(16)
F26 C26 C25 116.46(16)
F26 C26 C21 119.02(15)
C25 C26 C21 124.50(17)
C32 C31 C36 113.42(16)
C32 C31 B1 119.85(16)
C36 C31 B1 126.72(16)
F32 C32 C33 115.94(16)
F32 C32 C31 118.63(16)
C33 C32 C31 125.42(17)
C32 F32 Li1 131.26(13)
F33 C33 C34 120.26(17)
F33 C33 C32 121.23(17)
C34 C33 C32 118.50(17)
F34 C34 C33 120.52(17)
F34 C34 C35 120.30(18)
C33 C34 C35 119.18(17)
F35 C35 C34 119.59(17)
F35 C35 C36 120.55(17)
C34 C35 C36 119.86(17)
F36 C36 C35 115.99(16)
F36 C36 C31 120.39(16)
C35 C36 C31 123.62(17)
C46 C41 C42 118.16(16)
C46 C41 C4 122.01(16)
C42 C41 C4 119.83(16)
C43 C42 C41 121.21(18)
C43 C42 H42 119.4
C41 C42 H42 119.4
C42 C43 C44 119.88(18)
C42 C43 H43 120.1
C44 C43 H43 120.1
C45 C44 C43 119.68(18)
C45 C44 H44 120.2
C43 C44 H44 120.2
C44 C45 C46 120.34(18)
C44 C45 H45 119.8
C46 C45 H45 119.8
C41 C46 C45 120.70(18)
C41 C46 H46 119.7
C45 C46 H46 119.7
C56 C51 C52 117.25(17)
C56 C51 C4 122.98(16)
C52 C51 C4 119.50(16)
C53 C52 C51 121.67(18)
C53 C52 H52 119.2
C51 C52 H52 119.2
C52 C53 C54 120.0(2)
C52 C53 H53 120.0
C54 C53 H53 120.0
C55 C54 C53 119.3(2)
C55 C54 H54 120.3
C53 C54 H54 120.3
C54 C55 C56 120.72(19)
C54 C55 H55 119.6
C56 C55 H55 119.6
C55 C56 C51 121.02(19)
C55 C56 H56 119.5
C51 C56 H56 119.5
N2 C61 C67 111.10(17)
N2 C61 C66 106.34(17)
C67 C61 C66 108.13(18)
N2 C61 C62 110.64(17)
C67 C61 C62 111.9(2)
C66 C61 C62 108.53(18)
C63 C62 C61 112.7(2)
C63 C62 H62A 109.0
C61 C62 H62A 109.0
C63 C62 H62B 109.0
C61 C62 H62B 109.0
H62A C62 H62B 107.8
C64 C63 C62 109.2(2)
C64 C63 H63A 109.8
C62 C63 H63A 109.8
C64 C63 H63B 109.8
C62 C63 H63B 109.8
H63A C63 H63B 108.3
C63 C64 C65 113.54(18)
C63 C64 H64A 108.9
C65 C64 H64A 108.9
C63 C64 H64B 108.9
C65 C64 H64B 108.9
H64A C64 H64B 107.7
N2 C65 C68 106.87(16)
N2 C65 C69 109.69(16)
C68 C65 C69 108.19(19)
N2 C65 C64 112.00(16)
C68 C65 C64 108.04(17)
C69 C65 C64 111.84(17)
C61 C66 H66A 109.5
C61 C66 H66B 109.5
H66A C66 H66B 109.5
C61 C66 H66C 109.5
H66A C66 H66C 109.5
H66B C66 H66C 109.5
C61 C67 H67A 109.5
C61 C67 H67B 109.5
H67A C67 H67B 109.5
C61 C67 H67C 109.5
H67A C67 H67C 109.5
H67B C67 H67C 109.5
C65 C68 H68A 109.5
C65 C68 H68B 109.5
H68A C68 H68B 109.5
C65 C68 H68C 109.5
H68A C68 H68C 109.5
H68B C68 H68C 109.5
C65 C69 H69A 109.5
C65 C69 H69B 109.5
H69A C69 H69B 109.5
C65 C69 H69C 109.5
H69A C69 H69C 109.5
H69B C69 H69C 109.5
Cl1 C71 Cl2 112.34(14)
Cl1 C71 H71A 109.1
Cl2 C71 H71A 109.1
Cl1 C71 H71B 109.1
Cl2 C71 H71B 109.1
H71A C71 H71B 107.9
Cl4 C72 Cl3 111.7(3)
Cl4 C72 H72A 109.3
Cl3 C72 H72A 109.3
Cl4 C72 H72B 109.3
Cl3 C72 H72B 109.3
H72A C72 H72B 107.9

loop_
_geom_bond_atom_site_label_1
_geom_bond_atom_site_label_2
_geom_bond_distance
B1 O1 1.524(2)
B1 C3 1.636(3)
B1 C31 1.642(3)
B1 C21 1.649(2)
Li1 O1 1.839(3)
Li1 N2 2.050(3)
Li1 F22 2.054(3)
Li1 F32 2.072(3)
O1 C4 1.463(2)
N1 C1 1.479(2)
N1 C15 1.491(2)
N1 C11 1.497(2)
N2 C61 1.508(3)
N2 C65 1.509(2)
N2 H2 0.88(2)
C1 C2 1.530(2)
C1 H1A 0.99
C1 H1B 0.99
C2 C3 1.528(2)
C2 H2A 0.99
C2 H2B 0.99
C3 C4 1.578(2)
C3 H3 1.0
C4 C41 1.524(2)
C4 C51 1.532(3)
C11 C16 1.536(3)
C11 C12 1.538(2)
C11 C17 1.548(3)
C12 C13 1.522(3)
C12 H12A 0.99
C12 H12B 0.99
C13 C14 1.516(3)
C13 H13A 0.99
C13 H13B 0.99
C14 C15 1.537(3)
C14 H14A 0.99
C14 H14B 0.99
C15 C18 1.533(3)
C15 C19 1.547(3)
C16 H16A 0.98
C16 H16B 0.98
C16 H16C 0.98
C17 H17A 0.98
C17 H17B 0.98
C17 H17C 0.98
C18 H18A 0.98
C18 H18B 0.98
C18 H18C 0.98
C19 H19A 0.98
C19 H19B 0.98
C19 H19C 0.98
C21 C22 1.381(2)
C21 C26 1.390(3)
C22 F22 1.379(2)
C22 C23 1.382(2)
C23 F23 1.344(2)
C23 C24 1.380(3)
C24 F24 1.343(2)
C24 C25 1.379(3)
C25 F25 1.347(2)
C25 C26 1.376(2)
C26 F26 1.353(2)
C31 C32 1.386(2)
C31 C36 1.389(3)
C32 F32 1.377(2)
C32 C33 1.378(3)
C33 F33 1.349(2)
C33 C34 1.377(3)
C34 F34 1.344(2)
C34 C35 1.381(3)
C35 F35 1.350(2)
C35 C36 1.382(3)
C36 F36 1.355(2)
C41 C46 1.387(3)
C41 C42 1.397(3)
C42 C43 1.384(3)
C42 H42 0.95
C43 C44 1.387(3)
C43 H43 0.95
C44 C45 1.378(3)
C44 H44 0.95
C45 C46 1.395(3)
C45 H45 0.95
C46 H46 0.95
C51 C56 1.398(3)
C51 C52 1.399(3)
C52 C53 1.385(3)
C52 H52 0.95
C53 C54 1.388(3)
C53 H53 0.95
C54 C55 1.378(3)
C54 H54 0.95
C55 C56 1.389(3)
C55 H55 0.95
C56 H56 0.95
C61 C67 1.526(3)
C61 C66 1.526(3)
C61 C62 1.535(3)
C62 C63 1.524(3)
C62 H62A 0.99
C62 H62B 0.99
C63 C64 1.513(3)
C63 H63A 0.99
C63 H63B 0.99
C64 C65 1.537(3)
C64 H64A 0.99
C64 H64B 0.99
C65 C68 1.526(3)
C65 C69 1.526(3)
C66 H66A 0.98
C66 H66B 0.98
C66 H66C 0.98
C67 H67A 0.98
C67 H67B 0.98
C67 H67C 0.98
C68 H68A 0.98
C68 H68B 0.98
C68 H68C 0.98
C69 H69A 0.98
C69 H69B 0.98
C69 H69C 0.98
C71 Cl1 1.744(2)
C71 Cl2 1.767(3)
C71 H71A 0.99
C71 H71B 0.99
C72 Cl4 1.738(5)
C72 Cl3 1.773(5)
C72 H72A 0.99
C72 H72B 0.99

loop_
_geom_torsion_atom_site_label_1
_geom_torsion_atom_site_label_2
_geom_torsion_atom_site_label_3
_geom_torsion_atom_site_label_4
_geom_torsion
C3 B1 O1 C4 0.71(13)
C31 B1 O1 C4 -119.98(14)
C21 B1 O1 C4 120.92(15)
C3 B1 O1 Li1 -170.38(15)
C31 B1 O1 Li1 68.94(19)
C21 B1 O1 Li1 -50.2(2)
N2 Li1 O1 C4 32.7(5)
F22 Li1 O1 C4 -112.1(2)
F32 Li1 O1 C4 155.6(2)
N2 Li1 O1 B1 -163.8(3)
F22 Li1 O1 B1 51.32(18)
F32 Li1 O1 B1 -41.01(17)
C15 N1 C1 C2 -109.14(17)
C11 N1 C1 C2 110.67(17)
N1 C1 C2 C3 -169.35(15)
C1 C2 C3 C4 -73.4(2)
C1 C2 C3 B1 -176.54(16)
O1 B1 C3 C2 121.63(16)
C31 B1 C3 C2 -125.45(18)
C21 B1 C3 C2 6.0(2)
O1 B1 C3 C4 -0.66(12)
C31 B1 C3 C4 112.26(16)
C21 B1 C3 C4 -116.32(16)
B1 O1 C4 C41 114.73(15)
Li1 O1 C4 C41 -79.7(3)
B1 O1 C4 C51 -122.81(14)
Li1 O1 C4 C51 42.8(3)
B1 O1 C4 C3 -0.74(13)
Li1 O1 C4 C3 164.9(2)
C2 C3 C4 O1 -123.27(15)
B1 C3 C4 O1 0.69(12)
C2 C3 C4 C41 122.58(17)
B1 C3 C4 C41 -113.46(15)
C2 C3 C4 C51 -10.5(2)
B1 C3 C4 C51 113.45(16)
C1 N1 C11 C16 -58.34(19)
C15 N1 C11 C16 163.98(15)
C1 N1 C11 C12 -174.36(15)
C15 N1 C11 C12 48.0(2)
C1 N1 C11 C17 62.8(2)
C15 N1 C11 C17 -74.9(2)
N1 C11 C12 C13 -51.2(2)
C16 C11 C12 C13 -168.56(16)
C17 C11 C12 C13 75.1(2)
C11 C12 C13 C14 57.8(2)
C12 C13 C14 C15 -59.0(2)
C1 N1 C15 C18 57.56(19)
C11 N1 C15 C18 -164.74(15)
C1 N1 C15 C14 173.68(14)
C11 N1 C15 C14 -48.6(2)
C1 N1 C15 C19 -63.1(2)
C11 N1 C15 C19 74.6(2)
C13 C14 C15 N1 53.1(2)
C13 C14 C15 C18 170.12(16)
C13 C14 C15 C19 -73.1(2)
O1 B1 C21 C22 16.3(2)
C3 B1 C21 C22 118.50(19)
C31 B1 C21 C22 -104.8(2)
O1 B1 C21 C26 -165.30(15)
C3 B1 C21 C26 -63.1(2)
C31 B1 C21 C26 73.58(19)
C26 C21 C22 F22 -176.14(15)
B1 C21 C22 F22 2.3(3)
C26 C21 C22 C23 2.3(3)
B1 C21 C22 C23 -179.22(17)
C21 C22 F22 Li1 11.0(2)
C23 C22 F22 Li1 -167.55(16)
F22 C22 C23 F23 -1.1(2)
C21 C22 C23 F23 -179.64(16)
F22 C22 C23 C24 177.29(15)
C21 C22 C23 C24 -1.2(3)
F23 C23 C24 F24 -0.7(3)
C22 C23 C24 F24 -179.18(16)
F23 C23 C24 C25 177.88(16)
C22 C23 C24 C25 -0.6(3)
F24 C24 C25 F25 0.9(3)
C23 C24 C25 F25 -177.74(16)
F24 C24 C25 C26 179.64(16)
C23 C24 C25 C26 1.0(3)
F25 C25 C26 F26 0.5(2)
C24 C25 C26 F26 -178.23(15)
F25 C25 C26 C21 178.98(16)
C24 C25 C26 C21 0.2(3)
C22 C21 C26 F26 176.63(15)
B1 C21 C26 F26 -2.0(2)
C22 C21 C26 C25 -1.8(3)
B1 C21 C26 C25 179.59(16)
O1 B1 C31 C32 -44.1(2)
C3 B1 C31 C32 -145.13(16)
C21 B1 C31 C32 78.66(19)
O1 B1 C31 C36 137.17(17)
C3 B1 C31 C36 36.1(2)
C21 B1 C31 C36 -100.11(19)
C36 C31 C32 F32 177.99(14)
B1 C31 C32 F32 -0.9(2)
C36 C31 C32 C33 -0.7(3)
B1 C31 C32 C33 -179.67(16)
C33 C32 F32 Li1 -154.48(16)
C31 C32 F32 Li1 26.7(2)
F32 C32 C33 F33 0.9(2)
C31 C32 C33 F33 179.61(16)
F32 C32 C33 C34 -178.11(15)
C31 C32 C33 C34 0.6(3)
F33 C33 C34 F34 1.2(3)
C32 C33 C34 F34 -179.83(16)
F33 C33 C34 C35 -178.83(16)
C32 C33 C34 C35 0.1(3)
F34 C34 C35 F35 -1.0(3)
C33 C34 C35 F35 179.08(16)
F34 C34 C35 C36 179.23(16)
C33 C34 C35 C36 -0.7(3)
F35 C35 C36 F36 1.0(2)
C34 C35 C36 F36 -179.15(16)
F35 C35 C36 C31 -179.19(16)
C34 C35 C36 C31 0.6(3)
C32 C31 C36 F36 179.87(14)
B1 C31 C36 F36 -1.3(3)
C32 C31 C36 C35 0.1(2)
B1 C31 C36 C35 178.93(16)
O1 C4 C41 C46 17.5(2)
C51 C4 C41 C46 -102.5(2)
C3 C4 C41 C46 121.05(18)
O1 C4 C41 C42 -163.26(16)
C51 C4 C41 C42 76.7(2)
C3 C4 C41 C42 -59.7(2)
C46 C41 C42 C43 1.6(3)
C4 C41 C42 C43 -177.67(18)
C41 C42 C43 C44 -0.4(3)
C42 C43 C44 C45 -1.0(3)
C43 C44 C45 C46 1.2(3)
C42 C41 C46 C45 -1.4(3)
C4 C41 C46 C45 177.88(17)
C44 C45 C46 C41 0.0(3)
O1 C4 C51 C56 -131.08(17)
C41 C4 C51 C56 -9.4(2)
C3 C4 C51 C56 123.83(18)
O1 C4 C51 C52 42.7(2)
C41 C4 C51 C52 164.40(16)
C3 C4 C51 C52 -62.4(2)
C56 C51 C52 C53 1.0(3)
C4 C51 C52 C53 -173.17(17)
C51 C52 C53 C54 0.2(3)
C52 C53 C54 C55 -0.8(3)
C53 C54 C55 C56 0.3(3)
C54 C55 C56 C51 0.9(3)
C52 C51 C56 C55 -1.5(3)
C4 C51 C56 C55 172.41(17)
C65 N2 C61 C67 79.9(2)
Li1 N2 C61 C67 -54.4(2)
C65 N2 C61 C66 -162.68(16)
Li1 N2 C61 C66 63.05(19)
C65 N2 C61 C62 -45.0(2)
Li1 N2 C61 C62 -179.29(18)
N2 C61 C62 C63 52.6(3)
C67 C61 C62 C63 -71.9(3)
C66 C61 C62 C63 168.9(2)
C61 C62 C63 C64 -58.9(3)
C62 C63 C64 C65 56.2(3)
C61 N2 C65 C68 160.94(17)
Li1 N2 C65 C68 -68.7(2)
C61 N2 C65 C69 -82.0(2)
Li1 N2 C65 C69 48.3(2)
C61 N2 C65 C64 42.8(2)
Li1 N2 C65 C64 173.14(16)
C63 C64 C65 N2 -48.0(2)
C63 C64 C65 C68 -165.4(2)
C63 C64 C65 C69 75.6(2)
